data_4034756
loop_
_publ_author_name
'Langis-Barsetti, Sophie'
'Maris, Thierry'
'Wuest, James D.'

_publ_section_title
;
 Triptycene 1,2-Quinones and Quinols: Permeable Crystalline Redox-Active
 Molecular Solids.
;
_journal_issue 24
_journal_name_full 'The Journal of organic chemistry'
_journal_page_first 15426
_journal_page_last 15437
_journal_paper_doi 10.1021/acs.joc.8b02706
_journal_volume 83
_journal_year 2018
_chemical_absolute_configuration ad
_chemical_formula_moiety 'C20 H8 O6, 1(C2 H3 N)'
_chemical_formula_sum 'C22 H11 N O6'
_chemical_formula_weight 385.32
_space_group_crystal_system hexagonal
_space_group_IT_number 173
_space_group_name_Hall 'P 6c'
_space_group_name_H-M_alt 'P 63'
_atom_sites_solution_hydrogens geom
_atom_sites_solution_primary dual
_audit_creation_date 2017-11-08
_audit_creation_method
;
Olex2 1.2
(compiled 2017.08.10 svn.r3458 for OlexSys, GUI svn.r5381)
;
_cell_angle_alpha 90
_cell_angle_beta 90
_cell_angle_gamma 120
_cell_formula_units_Z 6
_cell_length_a 15.7405(3)
_cell_length_b 15.7405(3)
_cell_length_c 11.9054(3)
_cell_measurement_reflns_used 9878
_cell_measurement_temperature 150
_cell_measurement_theta_max 60.511
_cell_measurement_theta_min 3.231
_cell_volume 2554.53(9)
_computing_cell_refinement
'SAINT (2013) V8.38A; Integration Software for Single Crystal Data. Bruker AXS Inc., Madison, WI 53719-1173.'
_computing_data_collection
;
APEX 2 (2013) Bruker AXS Inc., Madison, WI 53719-1173.
;
_computing_data_reduction
'SAINT (2013) V8.38A; Integration Software for Single Crystal Data. Bruker AXS Inc., Madison, WI 53719-1173.'
_computing_molecular_graphics 'Olex2 (Dolomanov et al., 2009)'
_computing_publication_material 'Olex2 (Dolomanov et al., 2009)'
_computing_structure_refinement 'XL (Sheldrick, 2008)'
_computing_structure_solution 'ShelXT (Sheldrick, 2015)'
_diffrn_ambient_temperature 150
_diffrn_detector 'CMOS Area detector'
_diffrn_detector_area_resol_mean 10.24
_diffrn_detector_type 'Bruker Photon 100 CMOS Detector'
_diffrn_measured_fraction_theta_full 1.000
_diffrn_measured_fraction_theta_max 1.000
_diffrn_measurement_device 'k-geometry diffractometer'
_diffrn_measurement_device_type 'Bruker Venture Metaljet'
_diffrn_measurement_method '\w and \f scans'
_diffrn_radiation_collimation 'Focusing mirrors'
_diffrn_radiation_monochromator 'Helios MX Mirror Optics'
_diffrn_radiation_probe x-ray
_diffrn_radiation_type GaK\a
_diffrn_radiation_wavelength 1.34139
_diffrn_reflns_av_R_equivalents 0.0415
_diffrn_reflns_av_unetI/netI 0.0246
_diffrn_reflns_Laue_measured_fraction_full 1.000
_diffrn_reflns_Laue_measured_fraction_max 1.000
_diffrn_reflns_limit_h_max 20
_diffrn_reflns_limit_h_min -20
_diffrn_reflns_limit_k_max 20
_diffrn_reflns_limit_k_min -20
_diffrn_reflns_limit_l_max 15
_diffrn_reflns_limit_l_min -15
_diffrn_reflns_number 38684
_diffrn_reflns_point_group_measured_fraction_full 1.000
_diffrn_reflns_point_group_measured_fraction_max 1.000
_diffrn_reflns_theta_full 53.594
_diffrn_reflns_theta_max 60.512
_diffrn_reflns_theta_min 2.820
_diffrn_source 'Metal Jet'
_diffrn_source_target Ga
_diffrn_source_type 'Gallium Liquid Metal Jet Source'
_exptl_absorpt_coefficient_mu 0.599
_exptl_absorpt_correction_T_max 0.7519
_exptl_absorpt_correction_T_min 0.6275
_exptl_absorpt_correction_type multi-scan
_exptl_absorpt_process_details
'SADABS-2016/2 (Bruker,2016/2) was used for absorption correction. wR2(int) was 0.1316 before and 0.0681 after correction. The Ratio of minimum to maximum transmission is 0.8346. The \l/2 correction factor is Not present.'
_exptl_crystal_colour 'clear light red'
_exptl_crystal_colour_lustre clear
_exptl_crystal_colour_modifier light
_exptl_crystal_colour_primary red
_exptl_crystal_density_diffrn 1.503
_exptl_crystal_description needle
_exptl_crystal_F_000 1188
_exptl_crystal_size_max 0.3
_exptl_crystal_size_mid 0.13
_exptl_crystal_size_min 0.1
_refine_diff_density_max 1.169
_refine_diff_density_min -0.787
_refine_diff_density_rms 0.188
_refine_ls_abs_structure_details
;
 Refined as an inversion twin.
;
_refine_ls_abs_structure_Flack 0.3(5)
_refine_ls_extinction_coef 0.018(3)
_refine_ls_extinction_expression Fc^*^=kFc[1+0.001xFc^2^\l^3^/sin(2\q)]^-1/4^
_refine_ls_extinction_method 'SHELXL-2017/1 (Sheldrick 2017)'
_refine_ls_goodness_of_fit_ref 1.252
_refine_ls_hydrogen_treatment constr
_refine_ls_matrix_type full
_refine_ls_number_parameters 282
_refine_ls_number_reflns 3924
_refine_ls_number_restraints 39
_refine_ls_restrained_S_all 1.284
_refine_ls_R_factor_all 0.1035
_refine_ls_R_factor_gt 0.0968
_refine_ls_shift/su_max 0.000
_refine_ls_shift/su_mean 0.000
_refine_ls_structure_factor_coef Fsqd
_refine_ls_weighting_details 'w=1/[\s^2^(Fo^2^)+(0.2000P)^2^] where P=(Fo^2^+2Fc^2^)/3'
_refine_ls_weighting_scheme calc
_refine_ls_wR_factor_gt 0.2556
_refine_ls_wR_factor_ref 0.2804
_reflns_Friedel_coverage 0.907
_reflns_Friedel_fraction_full 1.000
_reflns_Friedel_fraction_max 1.000
_reflns_number_gt 3184
_reflns_number_total 3924
_reflns_threshold_expression 'I > 2\s(I)'
_cod_data_source_file jo8b02706_si_002.cif
_cod_data_source_block jw2000
_cod_depositor_comments
;
The following automatic conversions were performed:

data item '_diffrn_radiation_probe' value 'X-ray' was changed to
'x-ray' in accordance with the
/home/data/users/saulius/crontab/automatic-downloads/current/ACS/lib/dictionaries/cif_core.dic
dictionary named 'cif_core.dic' version 2.4.2 last updated on
2011-04-26.

Automatic conversion script
Id: cif_fix_values 6909 2019-04-08 15:41:33Z antanas 
;
_cod_original_cell_volume 2554.53(12)
_cod_database_code 4034756
_shelx_shelxl_version_number 2017/1
_shelx_space_group_comment
;
The symmetry employed for this shelxl refinement is uniquely defined
by the following loop, which should always be used as a source of
symmetry information in preference to the above space-group names.
They are only intended as comments.
;
_shelx_estimated_absorpt_t_max 0.943
_shelx_estimated_absorpt_t_min 0.841
_olex2_refinement_description
;
1. Twinned data refinement
 Scales: 0.7(5)
 0.3(5)
2. Fixed Uiso
 At 1.2 times of:
  All C(H) groups
 At 1.5 times of:
  All C(H,H,H) groups
3. Restrained distances
 N1A-C1A = N1B_$1-C1B_$1 = N1C_$2-C1C_$2 = N1D_$2-C1D_$2 = N1E_$1-C1E_$1 = N1F-
 C1F
 1.18 with sigma of 0.002
 C1A-C2A = C1B_$1-C2B_$1 = C1C_$2-C2C_$2 = C1D_$2-C2D_$2 = C1E_$1-C2E_$1 = C1F-
 C2F
 1.53 with sigma of 0.002
4. Rigid bond restraints
 N1C, C1C, C2C, N1D, C1D, C2D, N1A, C1A, C2A, N1E, C1E, C2E, N1B, C1B, C2B,
 N1F, C1F, C2F
 with sigma for 1-2 distances of 0.002 and sigma for 1-3 distances of 0.002
5. Uiso/Uaniso restraints and constraints
N1C \\sim C1C \\sim C2C \\sim N1D \\sim C1D \\sim C2D \\sim N1A \\sim C1A \\sim
C2A \\sim N1E \\sim C1E \\sim C2E \\sim N1B \\sim C1B \\sim C2B \\sim N1F \\sim
C1F \\sim C2F: within 2A with sigma of 0.002 and sigma for terminal atoms of
0.02
6. Same fragment restrains
{N1C, C1C, C2C} sigma for 1-2: 0.02, 1-3: 0.04
as
{N1D, C1D, C2D}
{N1A, C1A, C2A} sigma for 1-2: 0.02, 1-3: 0.04
as
{N1E, C1E, C2E}
{N1B, C1B, C2B} sigma for 1-2: 0.02, 1-3: 0.04
as
{N1F, C1F, C2F}
7. Others
 Sof(N1D)=Sof(C1D)=Sof(C2D)=Sof(H2DC)=Sof(H2DA)=Sof(H2DB)=0.33333*(1-FVAR(2))
 Sof(N1C)=Sof(C1C)=Sof(C2C)=Sof(H2CC)=Sof(H2CB)=Sof(H2CA)=0.33333*FVAR(2)
 Sof(N1E)=Sof(C1E)=Sof(C2E)=Sof(H2EA)=Sof(H2EB)=Sof(H2EC)=0.33333*(1-FVAR(3))
 Sof(N1A)=Sof(C1A)=Sof(C2A)=Sof(H2AA)=Sof(H2AB)=Sof(H2AC)=0.33333*FVAR(3)
 Sof(N1F)=Sof(C1F)=Sof(C2F)=Sof(H2FA)=Sof(H2FB)=Sof(H2FC)=0.33333*(1-FVAR(4))
 Sof(N1B)=Sof(C1B)=Sof(C2B)=Sof(H2BC)=Sof(H2BA)=Sof(H2BB)=0.33333*FVAR(4)
8.a Ternary CH refined with riding coordinates:
 C1(H1), C8(H8)
8.b Aromatic/amide H refined with riding coordinates:
 C3(H3), C6(H6), C10(H10), C13(H13), C16(H16), C19(H19)
8.c Idealised Me refined as rotating group:
 C2C(H2CC,H2CB,H2CA), C2D(H2DC,H2DA,H2DB), C2A(H2AA,H2AB,H2AC), C2E(H2EA,H2EB,
 H2EC), C2B(H2BC,H2BA,H2BB), C2F(H2FA,H2FB,H2FC)
;
_olex2_date_sample_data_collection 2017-11-03
_olex2_date_sample_submission 2017-11-03
_olex2_submission_original_sample_id 'SLB- '
_olex2_submission_special_instructions 'No special instructions were received'

loop_
_space_group_symop_operation_xyz
'x, y, z'
'-y, x-y, z'
'-x+y, -x, z'
'-x, -y, z+1/2'
'y, -x+y, z+1/2'
'x-y, x, z+1/2'

loop_
_atom_site_label
_atom_site_type_symbol
_atom_site_fract_x
_atom_site_fract_y
_atom_site_fract_z
_atom_site_U_iso_or_equiv
_atom_site_adp_type
_atom_site_occupancy
_atom_site_site_symmetry_order
_atom_site_calc_flag
_atom_site_refinement_flags_posn
_atom_site_refinement_flags_adp
_atom_site_refinement_flags_occupancy
_atom_site_disorder_assembly
_atom_site_disorder_group
O1 O 0.4672(2) 0.1137(2) 0.5039(3) 0.0437(10) Uani 1 1 d . . . . .
O2 O 0.4653(2) 0.1097(2) 0.2760(3) 0.0428(9) Uani 1 1 d . . . . .
O3 O 0.5578(2) 0.68865(18) 0.2746(4) 0.0434(9) Uani 1 1 d . . . . .
O4 O 0.5518(2) 0.68741(17) 0.5036(4) 0.0452(10) Uani 1 1 d . . . . .
O5 O -0.02271(17) 0.2043(2) 0.4874(4) 0.0357(8) Uani 1 1 d . . . . .
O6 O -0.01964(17) 0.1961(2) 0.2588(3) 0.0347(8) Uani 1 1 d . . . . .
C1 C 0.33111(13) 0.33262(12) 0.4936(3) 0.0116(8) Uani 1 1 d . . . . .
H1 H 0.329286 0.331994 0.577554 0.014 Uiso 1 1 calc R . . . .
C2 C 0.37556(19) 0.2742(2) 0.4474(3) 0.0123(7) Uani 1 1 d . . . . .
C3 C 0.4102(2) 0.2264(2) 0.5094(3) 0.0193(8) Uani 1 1 d . . . . .
H3 H 0.414699 0.233432 0.588740 0.023 Uiso 1 1 calc R . . . .
C4 C 0.44086(19) 0.1635(2) 0.4529(4) 0.0221(9) Uani 1 1 d . . . . .
C5 C 0.4419(2) 0.1637(2) 0.3213(4) 0.0256(9) Uani 1 1 d . . . . .
C6 C 0.40982(19) 0.22392(19) 0.2646(3) 0.0171(7) Uani 1 1 d . . . . .
H6 H 0.412082 0.228088 0.184946 0.021 Uiso 1 1 calc R . . . .
C7 C 0.3771(2) 0.2735(2) 0.3235(3) 0.0131(7) Uani 1 1 d . . . . .
C8 C 0.33545(13) 0.33377(13) 0.2719(4) 0.0134(8) Uani 1 1 d . . . . .
H8 H 0.337256 0.334278 0.187914 0.016 Uiso 1 1 calc R . . . .
C9 C 0.3941(2) 0.43607(18) 0.3227(3) 0.0139(7) Uani 1 1 d . . . . .
C10 C 0.4445(2) 0.5186(2) 0.2636(3) 0.0176(7) Uani 1 1 d . . . . .
H10 H 0.441666 0.516468 0.183893 0.021 Uiso 1 1 calc R . . . .
C11 C 0.5036(2) 0.6114(2) 0.3203(4) 0.0266(9) Uani 1 1 d . . . . .
C12 C 0.5026(2) 0.6109(2) 0.4522(4) 0.0238(9) Uani 1 1 d . . . . .
C13 C 0.4393(2) 0.5178(2) 0.5084(3) 0.0209(8) Uani 1 1 d . . . . .
H13 H 0.432090 0.515521 0.587789 0.025 Uiso 1 1 calc R . . . .
C14 C 0.3910(2) 0.43482(18) 0.4471(3) 0.0130(7) Uani 1 1 d . . . . .
C15 C 0.22996(18) 0.2903(2) 0.4427(3) 0.0125(7) Uani 1 1 d . . . . .
C16 C 0.1454(2) 0.2576(2) 0.5012(3) 0.0190(7) Uani 1 1 d . . . . .
H16 H 0.145301 0.254381 0.580855 0.023 Uiso 1 1 calc R . . . .
C17 C 0.0539(2) 0.22726(18) 0.4394(3) 0.0181(7) Uani 1 1 d . . . . .
C18 C 0.0568(2) 0.22281(19) 0.3088(4) 0.0201(7) Uani 1 1 d . . . . .
C19 C 0.1512(2) 0.2562(2) 0.2547(3) 0.0164(7) Uani 1 1 d . . . . .
H19 H 0.155565 0.253842 0.175237 0.020 Uiso 1 1 calc R . . . .
C20 C 0.23207(18) 0.2904(2) 0.3185(3) 0.0129(7) Uani 1 1 d . . . . .
N1C N 0.000000 0.000000 0.4966(8) 0.038(3) Uiso 0.432(11) 3 d DS TU P A 1
C1C C 0.000000 0.000000 0.5967(8) 0.019(2) Uiso 0.432(11) 3 d DS TU P A 1
C2C C 0.000000 0.000000 0.7254(9) 0.108(7) Uiso 0.432(11) 3 d DS TU P A 1
H2CC H -0.059644 -0.001937 0.752808 0.161 Uiso 0.144(4) 1 calc GR . . A 1
H2CB H 0.057707 0.059644 0.752808 0.161 Uiso 0.144(4) 1 calc GR . . A 1
H2CA H 0.001937 -0.057706 0.752808 0.161 Uiso 0.144(4) 1 calc GR . . A 1
N1D N 0.000000 0.000000 0.8811(5) 0.024(2) Uiso 0.568(11) 3 d DS TU P A 2
C1D C 0.000000 0.000000 0.7810(5) 0.054(3) Uiso 0.568(11) 3 d DS TU P A 2
C2D C 0.000000 0.000000 0.6519(5) 0.059(4) Uiso 0.568(11) 3 d DS TU P A 2
H2DC H -0.047282 0.018417 0.624504 0.089 Uiso 0.189(4) 1 calc GR . . A 2
H2DA H -0.018417 -0.065699 0.624504 0.089 Uiso 0.189(4) 1 calc GR . . A 2
H2DB H 0.065699 0.047282 0.624504 0.089 Uiso 0.189(4) 1 calc GR . . A 2
N1A N 0.333333 0.666667 0.205(3) 0.068(12) Uiso 0.17(2) 3 d DS TU P B 3
C1A C 0.333333 0.666667 0.305(3) 0.028(9) Uiso 0.17(2) 3 d DS TU P B 3
C2A C 0.333333 0.666667 0.433(3) 0.17(3) Uiso 0.17(2) 3 d DS TU P B 3
H2AA H 0.355904 0.622603 0.460532 0.252 Uiso 0.056(7) 1 calc GR . . B 3
H2AB H 0.266699 0.644096 0.460532 0.252 Uiso 0.056(7) 1 calc GR . . B 3
H2AC H 0.377397 0.733301 0.460532 0.252 Uiso 0.056(7) 1 calc GR . . B 3
N1E N 0.666667 0.333333 0.8767(5) 0.043(2) Uiso 0.83(2) 3 d DS TU P B 4
C1E C 0.666667 0.333333 0.7781(5) 0.031(2) Uiso 0.83(2) 3 d DS TU P B 4
C2E C 0.666667 0.333333 0.6498(5) 0.038(2) Uiso 0.83(2) 3 d DS TU P B 4
H2EA H 0.625684 0.359595 0.622381 0.057 Uiso 0.277(7) 1 calc GR . . B 4
H2EB H 0.640405 0.266088 0.622381 0.057 Uiso 0.277(7) 1 calc GR . . B 4
H2EC H 0.733912 0.374316 0.622381 0.057 Uiso 0.277(7) 1 calc GR . . B 4
N1B N 0.333333 0.666667 0.8781(5) 0.046(2) Uiso 0.84(2) 3 d DS TU P C 5
C1B C 0.333333 0.666667 0.7792(5) 0.031(2) Uiso 0.84(2) 3 d DS TU P C 5
C2B C 0.333333 0.666667 0.6508(5) 0.037(2) Uiso 0.84(2) 3 d DS TU P C 5
H2BC H 0.293216 0.693921 0.623349 0.056 Uiso 0.279(7) 1 calc GR . . C 5
H2BA H 0.306079 0.599295 0.623349 0.056 Uiso 0.279(7) 1 calc GR . . C 5
H2BB H 0.400705 0.706784 0.623349 0.056 Uiso 0.279(7) 1 calc GR . . C 5
N1F N 0.666667 0.333333 0.206(3) 0.064(12) Uiso 0.16(2) 3 d DS TU P C 6
C1F C 0.666667 0.333333 0.305(3) 0.034(10) Uiso 0.16(2) 3 d DS TU P C 6
C2F C 0.666667 0.333333 0.434(3) 0.17(3) Uiso 0.16(2) 3 d DS TU P C 6
H2FA H 0.728795 0.387863 0.461377 0.250 Uiso 0.055(7) 1 calc GR . . C 6
H2FB H 0.659068 0.271205 0.461377 0.250 Uiso 0.055(7) 1 calc GR . . C 6
H2FC H 0.612137 0.340932 0.461377 0.250 Uiso 0.055(7) 1 calc GR . . C 6

loop_
_atom_site_aniso_label
_atom_site_aniso_U_11
_atom_site_aniso_U_22
_atom_site_aniso_U_33
_atom_site_aniso_U_23
_atom_site_aniso_U_13
_atom_site_aniso_U_12
O1 0.0533(17) 0.046(2) 0.054(2) 0.0196(13) 0.0064(14) 0.0415(16)
O2 0.0576(17) 0.0462(18) 0.046(2) -0.0150(13) -0.0074(14) 0.0422(15)
O3 0.0428(18) 0.0200(13) 0.052(2) 0.0103(11) 0.0175(14) 0.0046(11)
O4 0.044(2) 0.0164(12) 0.056(2) -0.0104(11) -0.0172(13) 0.0008(11)
O5 0.0150(11) 0.0533(15) 0.0372(16) -0.0002(13) 0.0054(9) 0.0158(12)
O6 0.0197(12) 0.0520(16) 0.0314(15) -0.0015(12) -0.0063(9) 0.0171(12)
C1 0.0142(13) 0.0165(14) 0.0040(13) -0.0006(7) -0.0010(7) 0.0076(9)
C2 0.0121(14) 0.0134(14) 0.0110(14) 0.0025(9) 0.0013(9) 0.0061(11)
C3 0.0225(15) 0.0234(16) 0.0130(16) 0.0062(10) 0.0005(9) 0.0122(13)
C4 0.0230(15) 0.0173(15) 0.0296(19) 0.0078(12) 0.0041(11) 0.0128(12)
C5 0.0228(15) 0.0240(15) 0.034(2) -0.0090(12) -0.0037(11) 0.0143(13)
C6 0.0162(15) 0.0159(14) 0.0207(16) -0.0066(10) -0.0023(9) 0.0091(12)
C7 0.0103(14) 0.0127(13) 0.0172(15) 0.0001(9) 0.0003(8) 0.0066(11)
C8 0.0118(13) 0.0136(14) 0.0154(16) 0.0020(7) 0.0020(7) 0.0067(9)
C9 0.0125(13) 0.0124(13) 0.0174(16) 0.0017(10) 0.0003(9) 0.0067(10)
C10 0.0150(14) 0.0149(14) 0.0236(16) 0.0059(10) 0.0057(10) 0.0081(12)
C11 0.0243(16) 0.0191(17) 0.037(2) 0.0090(12) 0.0092(13) 0.0110(14)
C12 0.0185(15) 0.0153(15) 0.033(2) -0.0037(11) -0.0062(12) 0.0050(12)
C13 0.0243(16) 0.0196(15) 0.0184(16) -0.0051(10) -0.0047(10) 0.0107(13)
C14 0.0140(14) 0.0157(14) 0.0105(15) -0.0010(10) -0.0019(9) 0.0083(10)
C15 0.0153(14) 0.0151(15) 0.0077(13) -0.0024(8) 0.0007(9) 0.0081(12)
C16 0.0181(15) 0.0219(15) 0.0155(16) -0.0007(9) 0.0015(10) 0.0087(11)
C17 0.0149(15) 0.0216(15) 0.0201(16) 0.0014(10) 0.0021(9) 0.0108(12)
C18 0.0159(16) 0.0195(13) 0.0232(16) -0.0040(11) -0.0057(10) 0.0075(12)
C19 0.0147(13) 0.0154(14) 0.0203(16) 0.0011(9) -0.0022(10) 0.0083(10)
C20 0.0111(12) 0.0137(14) 0.0143(14) 0.0004(8) -0.0001(10) 0.0066(11)

loop_
_atom_type_symbol
_atom_type_description
_atom_type_scat_dispersion_real
_atom_type_scat_dispersion_imag
_atom_type_scat_source
C C 0.0140 0.0070 'International Tables Vol C Tables 4.2.6.8 and 6.1.1.4'
H H 0.0000 0.0000 'International Tables Vol C Tables 4.2.6.8 and 6.1.1.4'
N N 0.0241 0.0134 'International Tables Vol C Tables 4.2.6.8 and 6.1.1.4'
O O 0.0390 0.0250 'International Tables Vol C Tables 4.2.6.8 and 6.1.1.4'

loop_
_geom_angle_atom_site_label_1
_geom_angle_atom_site_label_2
_geom_angle_atom_site_label_3
_geom_angle
C2 C1 H1 112.2
C2 C1 C15 107.00(18)
C14 C1 H1 112.2
C14 C1 C2 106.46(18)
C14 C1 C15 106.43(18)
C15 C1 H1 112.2
C3 C2 C1 125.5(3)
C3 C2 C7 122.0(3)
C7 C2 C1 112.5(2)
C2 C3 H3 120.4
C2 C3 C4 119.2(3)
C4 C3 H3 120.4
O1 C4 C3 122.7(3)
O1 C4 C5 119.5(3)
C3 C4 C5 117.8(3)
O2 C5 C4 116.9(3)
O2 C5 C6 125.6(3)
C6 C5 C4 117.4(3)
C5 C6 H6 119.9
C7 C6 C5 120.3(3)
C7 C6 H6 119.9
C2 C7 C8 112.6(2)
C6 C7 C2 123.0(3)
C6 C7 C8 124.4(3)
C7 C8 H8 112.9
C9 C8 C7 105.9(2)
C9 C8 H8 112.9
C20 C8 C7 105.64(19)
C20 C8 H8 112.9
C20 C8 C9 106.06(19)
C10 C9 C8 124.8(3)
C10 C9 C14 122.6(3)
C14 C9 C8 112.6(2)
C9 C10 H10 119.8
C9 C10 C11 120.4(3)
C11 C10 H10 119.8
O3 C11 C10 125.4(3)
O3 C11 C12 117.0(4)
C10 C11 C12 117.5(3)
O4 C12 C11 119.8(3)
O4 C12 C13 122.5(3)
C13 C12 C11 117.6(3)
C12 C13 H13 120.2
C14 C13 C12 119.6(3)
C14 C13 H13 120.2
C9 C14 C1 112.4(2)
C13 C14 C1 125.7(3)
C13 C14 C9 121.9(3)
C16 C15 C1 125.4(3)
C16 C15 C20 122.1(3)
C20 C15 C1 112.5(2)
C15 C16 H16 120.5
C15 C16 C17 118.9(3)
C17 C16 H16 120.5
O5 C17 C16 121.8(3)
O5 C17 C18 120.2(3)
C16 C17 C18 118.0(3)
O6 C18 C17 117.3(3)
O6 C18 C19 124.3(3)
C19 C18 C17 118.2(3)
C18 C19 H19 120.5
C20 C19 C18 119.1(3)
C20 C19 H19 120.5
C15 C20 C8 112.6(2)
C19 C20 C8 124.1(3)
C19 C20 C15 123.3(3)
N1C C1C C2C 180.0
C1C C2C H2CC 109.5
C1C C2C H2CB 109.5
C1C C2C H2CA 109.5
H2CC C2C H2CB 109.5
H2CC C2C H2CA 109.5
H2CB C2C H2CA 109.5
N1D C1D C2D 180.0
C1D C2D H2DC 109.5
C1D C2D H2DA 109.5
C1D C2D H2DB 109.5
H2DC C2D H2DA 109.5
H2DC C2D H2DB 109.5
H2DA C2D H2DB 109.5
N1A C1A C2A 180.0
C1A C2A H2AA 109.5
C1A C2A H2AB 109.5
C1A C2A H2AC 109.5
H2AA C2A H2AB 109.5
H2AA C2A H2AC 109.5
H2AB C2A H2AC 109.5
N1E C1E C2E 180.0
C1E C2E H2EA 109.5
C1E C2E H2EB 109.5
C1E C2E H2EC 109.5
H2EA C2E H2EB 109.5
H2EA C2E H2EC 109.5
H2EB C2E H2EC 109.5
N1B C1B C2B 180.0
C1B C2B H2BC 109.5
C1B C2B H2BA 109.5
C1B C2B H2BB 109.5
H2BC C2B H2BA 109.5
H2BC C2B H2BB 109.5
H2BA C2B H2BB 109.5
N1F C1F C2F 180.0
C1F C2F H2FA 109.5
C1F C2F H2FB 109.5
C1F C2F H2FC 109.5
H2FA C2F H2FB 109.5
H2FA C2F H2FC 109.5
H2FB C2F H2FC 109.5

loop_
_geom_bond_atom_site_label_1
_geom_bond_atom_site_label_2
_geom_bond_distance
O1 C4 1.218(4)
O2 C5 1.208(4)
O3 C11 1.210(4)
O4 C12 1.221(4)
O5 C17 1.215(4)
O6 C18 1.213(4)
C1 H1 1.0000
C1 C2 1.510(3)
C1 C14 1.505(3)
C1 C15 1.512(3)
C2 C3 1.349(4)
C2 C7 1.475(3)
C3 H3 0.9500
C3 C4 1.463(4)
C4 C5 1.567(5)
C5 C6 1.446(4)
C6 H6 0.9500
C6 C7 1.330(4)
C7 C8 1.526(3)
C8 H8 1.0000
C8 C9 1.525(3)
C8 C20 1.520(3)
C9 C10 1.335(4)
C9 C14 1.482(3)
C10 H10 0.9500
C10 C11 1.447(4)
C11 C12 1.571(5)
C12 C13 1.460(4)
C13 H13 0.9500
C13 C14 1.350(4)
C15 C16 1.355(4)
C15 C20 1.479(3)
C16 H16 0.9500
C16 C17 1.468(4)
C17 C18 1.558(4)
C18 C19 1.457(4)
C19 H19 0.9500
C19 C20 1.342(4)
N1C C1C 1.192(3)
C1C C2C 1.532(3)
C2C H2CC 0.9800
C2C H2CB 0.9800
C2C H2CA 0.9800
N1D C1D 1.191(3)
C1D C2D 1.537(3)
C2D H2DC 0.9800
C2D H2DA 0.9800
C2D H2DB 0.9800
N1A C1A 1.180(3)
C1A C2A 1.530(3)
C2A H2AA 0.9800
C2A H2AB 0.9800
C2A H2AC 0.9800
N1E C1E 1.174(3)
C1E C2E 1.527(3)
C2E H2EA 0.9800
C2E H2EB 0.9800
C2E H2EC 0.9800
N1B C1B 1.178(3)
C1B C2B 1.528(3)
C2B H2BC 0.9800
C2B H2BA 0.9800
C2B H2BB 0.9800
N1F C1F 1.180(3)
C1F C2F 1.530(3)
C2F H2FA 0.9800
C2F H2FB 0.9800
C2F H2FC 0.9800

loop_
_twin_individual_id
_twin_individual_mass_fraction_refined
1 0.7(5)
2 0.3(5)
